data_7044921
loop_
_publ_author_name
'Bergmann, Larissa'
'Braun, Carolin'
'Nieger, Martin'
'Br\"ase, Stefan'

_publ_section_title
;
 The coordination- and photochemistry of copper(i) complexes: variation of
 N^N ligands from imidazole to tetrazole.
;
_journal_issue 2
_journal_name_full 'Dalton transactions (Cambridge, England : 2003)'
_journal_page_first 608
_journal_page_last 621
_journal_paper_doi 10.1039/c7dt03682e
_journal_volume 47
_journal_year 2018
_chemical_formula_moiety 'C112 H96 Cu4 N10 P8, 2(B F4), 2(C H2 Cl2)'
_chemical_formula_sum 'C114 H100 B2 Cl4 Cu4 F8 N10 P8'
_chemical_formula_weight 2427.37
_space_group_crystal_system monoclinic
_space_group_IT_number 14
_space_group_name_Hall '-P 2ybc'
_space_group_name_H-M_alt 'P 1 21/c 1'
_symmetry_space_group_name_Hall '-P 2ybc'
_symmetry_space_group_name_H-M 'P 1 21/c 1'
_atom_sites_solution_hydrogens geom
_atom_sites_solution_primary heavy
_atom_sites_solution_secondary difmap
_audit_creation_method SHELXL-2013
_audit_update_record
;
2015-02-03 deposited with the CCDC.
2017-12-01 downloaded from the CCDC.
;
_cell_angle_alpha 90
_cell_angle_beta 113.43(1)
_cell_angle_gamma 90
_cell_formula_units_Z 2
_cell_length_a 15.264(2)
_cell_length_b 22.970(3)
_cell_length_c 17.299(3)
_cell_measurement_reflns_used 337
_cell_measurement_temperature 123(2)
_cell_measurement_theta_max 25.0
_cell_measurement_theta_min 2.5
_cell_volume 5565.2(15)
_computing_cell_refinement EVALCCD
_computing_data_collection Collect
_computing_data_reduction EVALCCD
_computing_molecular_graphics Shelxtl-Plus
_computing_publication_material publCIF
_computing_structure_refinement 'SHELXL-2013 (Sheldrick, 2013)'
_computing_structure_solution SHELXS-97
_diffrn_ambient_temperature 123(2)
_diffrn_measured_fraction_theta_full 0.998
_diffrn_measured_fraction_theta_max 0.998
_diffrn_measurement_device_type 'Bruker-Nonius KappaCCD'
_diffrn_measurement_method 'rotation in \f and \w, 1\%'
_diffrn_radiation_type MoK\a
_diffrn_radiation_wavelength 0.71073
_diffrn_reflns_av_R_equivalents 0.0380
_diffrn_reflns_av_unetI/netI 0.0381
_diffrn_reflns_Laue_measured_fraction_full 0.998
_diffrn_reflns_Laue_measured_fraction_max 0.998
_diffrn_reflns_limit_h_max 19
_diffrn_reflns_limit_h_min -19
_diffrn_reflns_limit_k_max 29
_diffrn_reflns_limit_k_min -27
_diffrn_reflns_limit_l_max 22
_diffrn_reflns_limit_l_min -22
_diffrn_reflns_number 56450
_diffrn_reflns_point_group_measured_fraction_full 0.998
_diffrn_reflns_point_group_measured_fraction_max 0.998
_diffrn_reflns_theta_full 25.242
_diffrn_reflns_theta_max 27.499
_diffrn_reflns_theta_min 2.553
_diffrn_source 'fine-focus sealed tube'
_exptl_absorpt_coefficient_mu 1.032
_exptl_absorpt_correction_T_max 0.9144
_exptl_absorpt_correction_T_min 0.7984
_exptl_absorpt_correction_type multi-scan
_exptl_absorpt_process_details 'SADABS (Sheldrcik, 2008)'
_exptl_crystal_colour 'pale green'
_exptl_crystal_density_diffrn 1.449
_exptl_crystal_description plates
_exptl_crystal_F_000 2480
_exptl_crystal_size_max 0.320
_exptl_crystal_size_mid 0.160
_exptl_crystal_size_min 0.080
_refine_diff_density_max 1.236
_refine_diff_density_min -0.950
_refine_diff_density_rms 0.081
_refine_ls_extinction_method none
_refine_ls_goodness_of_fit_ref 1.034
_refine_ls_hydrogen_treatment constr
_refine_ls_matrix_type full
_refine_ls_number_parameters 693
_refine_ls_number_reflns 12758
_refine_ls_number_restraints 49
_refine_ls_restrained_S_all 1.054
_refine_ls_R_factor_all 0.0638
_refine_ls_R_factor_gt 0.0445
_refine_ls_shift/su_max 0.001
_refine_ls_shift/su_mean 0.000
_refine_ls_structure_factor_coef Fsqd
_refine_ls_weighting_details
;
 w=1/[\s^2^(Fo^2^)+(0.0467P)^2^+8.8275P]
 where P=(Fo^2^+2Fc^2^)/3
;
_refine_ls_weighting_scheme calc
_refine_ls_wR_factor_gt 0.1025
_refine_ls_wR_factor_ref 0.1116
_reflns_Friedel_coverage 0.000
_reflns_number_gt 10071
_reflns_number_total 12758
_reflns_threshold_expression 'I > 2\s(I)'
_cod_data_source_file c7dt03682e2.cif
_cod_data_source_block sb722_hy_compound_12
_cod_depositor_comments 'Adding full bibliography for 7044915--7044926.cif.'
_cod_database_code 7044921
_shelx_space_group_comment
;
The symmetry employed for this shelxl refinement is uniquely defined
by the following loop, which should always be used as a source of
symmetry information in preference to the above space-group names.
They are only intended as comments.
;
_shelx_estimated_absorpt_t_min 0.734
_shelx_estimated_absorpt_t_max 0.922
_shelxl_version_number 2013-2

loop_
_space_group_symop_operation_xyz
'x, y, z'
'-x, y+1/2, -z+1/2'
'-x, -y, -z'
'x, -y-1/2, z-1/2'

loop_
_atom_site_label
_atom_site_type_symbol
_atom_site_fract_x
_atom_site_fract_y
_atom_site_fract_z
_atom_site_U_iso_or_equiv
_atom_site_adp_type
_atom_site_occupancy
_atom_site_site_symmetry_order
_atom_site_calc_flag
_atom_site_refinement_flags_posn
_atom_site_refinement_flags_adp
_atom_site_refinement_flags_occupancy
_atom_site_disorder_assembly
_atom_site_disorder_group
Cu1 Cu 0.69576(2) 0.38877(2) 0.71080(2) 0.01673(8) Uani 1 1 d . . . . .
Cu2 Cu 0.64502(2) 0.51892(2) 0.59337(2) 0.01612(8) Uani 1 1 d . . . . .
P1 P 0.78031(5) 0.36026(3) 0.63760(4) 0.01925(15) Uani 1 1 d . . . . .
P2 P 0.78584(5) 0.49141(3) 0.58574(4) 0.01900(15) Uani 1 1 d . . . . .
P3 P 0.73284(5) 0.44077(3) 0.82591(4) 0.01519(13) Uani 1 1 d . . . . .
P4 P 0.66193(5) 0.55417(3) 0.72322(4) 0.01521(14) Uani 1 1 d . . . . .
N1 N 0.57187(15) 0.40732(9) 0.61449(13) 0.0162(4) Uani 1 1 d . . . . .
N2 N 0.53657(15) 0.44944(9) 0.55814(13) 0.0169(4) Uani 1 1 d . . . . .
N3 N 0.45069(16) 0.43265(9) 0.50359(14) 0.0179(4) Uani 1 1 d . . . . .
N4 N 0.43069(16) 0.37899(9) 0.52379(14) 0.0197(5) Uani 1 1 d . . . . .
C5 C 0.50697(18) 0.36471(11) 0.59182(16) 0.0172(5) Uani 1 1 d . . . . .
C6 C 0.52768(19) 0.31070(11) 0.64010(17) 0.0197(5) Uani 1 1 d . . . . .
C7 C 0.4669(2) 0.26327(12) 0.6190(2) 0.0288(6) Uani 1 1 d . . . . .
H7 H 0.4076 0.2644 0.5715 0.035 Uiso 1 1 calc R U . . .
C8 C 0.4949(3) 0.21420(14) 0.6689(2) 0.0389(8) Uani 1 1 d . . . . .
H8 H 0.4548 0.1808 0.6563 0.047 Uiso 1 1 calc R U . . .
C9 C 0.5809(3) 0.21406(14) 0.7367(2) 0.0373(8) Uani 1 1 d . . . . .
H9 H 0.6013 0.1806 0.7716 0.045 Uiso 1 1 calc R U . . .
C10 C 0.6379(2) 0.26323(13) 0.75376(19) 0.0296(7) Uani 1 1 d . . . . .
H10 H 0.6973 0.2628 0.8011 0.036 Uiso 1 1 calc R U . . .
N11 N 0.61315(17) 0.31113(10) 0.70671(15) 0.0211(5) Uani 1 1 d . . . . .
C12 C 0.8057(2) 0.41412(12) 0.56946(18) 0.0237(6) Uani 1 1 d . . . . .
H12A H 0.8733 0.4095 0.5774 0.028 Uiso 1 1 calc R U . . .
H12B H 0.7659 0.4042 0.5101 0.028 Uiso 1 1 calc R U . . .
C13 C 0.8936(2) 0.32366(12) 0.69265(19) 0.0238(6) Uani 1 1 d . . . . .
C14 C 0.9296(2) 0.32018(15) 0.7796(2) 0.0337(7) Uani 1 1 d . . . . .
H14 H 0.8940 0.3359 0.8089 0.040 Uiso 1 1 calc R U . . .
C15 C 1.0169(3) 0.29405(18) 0.8242(2) 0.0492(10) Uani 1 1 d . . . . .
H15 H 1.0415 0.2925 0.8839 0.059 Uiso 1 1 calc R U . . .
C16 C 1.0681(3) 0.27035(18) 0.7824(3) 0.0499(10) Uani 1 1 d . . . . .
H16 H 1.1278 0.2521 0.8131 0.060 Uiso 1 1 calc R U . . .
C17 C 1.0328(2) 0.27309(16) 0.6956(2) 0.0408(8) Uani 1 1 d . . . . .
H17 H 1.0682 0.2565 0.6666 0.049 Uiso 1 1 calc R U . . .
C18 C 0.9463(2) 0.29992(14) 0.6506(2) 0.0320(7) Uani 1 1 d . . . . .
H18 H 0.9228 0.3022 0.5909 0.038 Uiso 1 1 calc R U . . .
C19 C 0.7082(2) 0.30676(13) 0.5607(2) 0.0273(6) Uani 1 1 d . . . . .
C20 C 0.6328(2) 0.32519(17) 0.4873(2) 0.0362(8) Uani 1 1 d . . . . .
H20 H 0.6254 0.3654 0.4736 0.043 Uiso 1 1 calc R U . . .
C21 C 0.5686(3) 0.2853(2) 0.4343(3) 0.0588(13) Uani 1 1 d . . . . .
H21 H 0.5179 0.2983 0.3844 0.071 Uiso 1 1 calc R U . . .
C22 C 0.5783(3) 0.2271(2) 0.4540(4) 0.0759(17) Uani 1 1 d . . . . .
H22 H 0.5338 0.2000 0.4181 0.091 Uiso 1 1 calc R U . . .
C23 C 0.6522(3) 0.20818(18) 0.5255(4) 0.0656(14) Uani 1 1 d . . . . .
H23 H 0.6590 0.1678 0.5383 0.079 Uiso 1 1 calc R U . . .
C24 C 0.7175(3) 0.24765(15) 0.5796(3) 0.0432(9) Uani 1 1 d . . . . .
H24 H 0.7681 0.2342 0.6292 0.052 Uiso 1 1 calc R U . . .
C25 C 0.8917(2) 0.51247(13) 0.67860(18) 0.0233(6) Uani 1 1 d . . . . .
C26 C 0.9649(2) 0.47440(14) 0.72429(19) 0.0284(6) Uani 1 1 d . . . . .
H26 H 0.9615 0.4348 0.7075 0.034 Uiso 1 1 calc R U . . .
C27 C 1.0432(2) 0.49374(16) 0.7945(2) 0.0368(8) Uani 1 1 d . . . . .
H27 H 1.0930 0.4675 0.8252 0.044 Uiso 1 1 calc R U . . .
C28 C 1.0481(2) 0.55105(17) 0.8193(2) 0.0407(8) Uani 1 1 d . . . . .
H28 H 1.1010 0.5642 0.8674 0.049 Uiso 1 1 calc R U . . .
C29 C 0.9760(3) 0.58944(16) 0.7741(2) 0.0408(8) Uani 1 1 d . . . . .
H29 H 0.9799 0.6290 0.7910 0.049 Uiso 1 1 calc R U . . .
C30 C 0.8982(2) 0.57035(14) 0.7042(2) 0.0319(7) Uani 1 1 d . . . . .
H30 H 0.8489 0.5970 0.6737 0.038 Uiso 1 1 calc R U . . .
C31 C 0.8101(2) 0.52435(13) 0.49923(18) 0.0258(6) Uani 1 1 d . . . . .
C32 C 0.8693(2) 0.49924(15) 0.4651(2) 0.0336(7) Uani 1 1 d . . . . .
H32 H 0.9039 0.4649 0.4896 0.040 Uiso 1 1 calc R U . . .
C33 C 0.8785(3) 0.52404(18) 0.3952(2) 0.0435(9) Uani 1 1 d . . . . .
H33 H 0.9191 0.5064 0.3723 0.052 Uiso 1 1 calc R U . . .
C34 C 0.8294(3) 0.5737(2) 0.3590(3) 0.0581(12) Uani 1 1 d . . . . .
H34 H 0.8346 0.5899 0.3105 0.070 Uiso 1 1 calc R U . . .
C35 C 0.7721(3) 0.5999(2) 0.3942(3) 0.0679(15) Uani 1 1 d . . . . .
H35 H 0.7390 0.6349 0.3704 0.081 Uiso 1 1 calc R U . . .
C36 C 0.7628(3) 0.57531(17) 0.4642(3) 0.0478(10) Uani 1 1 d . . . . .
H36 H 0.7236 0.5937 0.4880 0.057 Uiso 1 1 calc R U . . .
C37 C 0.75185(19) 0.51956(11) 0.81818(16) 0.0173(5) Uani 1 1 d . . . . .
H37A H 0.8160 0.5256 0.8180 0.021 Uiso 1 1 calc R U . . .
H37B H 0.7507 0.5391 0.8688 0.021 Uiso 1 1 calc R U . . .
C38 C 0.64600(19) 0.43768(11) 0.87362(17) 0.0183(5) Uani 1 1 d . . . . .
C39 C 0.6695(2) 0.45808(12) 0.95567(18) 0.0235(6) Uani 1 1 d . . . . .
H39 H 0.7313 0.4734 0.9873 0.028 Uiso 1 1 calc R U . . .
C40 C 0.6020(2) 0.45570(13) 0.99047(19) 0.0307(7) Uani 1 1 d . . . . .
H40 H 0.6176 0.4696 1.0461 0.037 Uiso 1 1 calc R U . . .
C41 C 0.5119(2) 0.43323(13) 0.9446(2) 0.0330(7) Uani 1 1 d . . . . .
H41 H 0.4664 0.4311 0.9692 0.040 Uiso 1 1 calc R U . . .
C42 C 0.4881(2) 0.41389(13) 0.8629(2) 0.0290(7) Uani 1 1 d . . . . .
H42 H 0.4259 0.3993 0.8311 0.035 Uiso 1 1 calc R U . . .
C43 C 0.5553(2) 0.41588(12) 0.82739(18) 0.0216(6) Uani 1 1 d . . . . .
H43 H 0.5391 0.4023 0.7715 0.026 Uiso 1 1 calc R U . . .
C44 C 0.84199(19) 0.41523(12) 0.91040(16) 0.0188(5) Uani 1 1 d . . . . .
C45 C 0.9310(2) 0.43903(13) 0.92743(18) 0.0257(6) Uani 1 1 d . . . . .
H45 H 0.9358 0.4744 0.9009 0.031 Uiso 1 1 calc R U . . .
C46 C 1.0137(2) 0.41179(15) 0.9830(2) 0.0346(7) Uani 1 1 d . . . . .
H46 H 1.0744 0.4284 0.9936 0.041 Uiso 1 1 calc R U . . .
C47 C 1.0073(2) 0.36104(15) 1.0223(2) 0.0381(8) Uani 1 1 d . . . . .
H47 H 1.0637 0.3425 1.0601 0.046 Uiso 1 1 calc R U . . .
C48 C 0.9185(2) 0.33669(15) 1.0069(2) 0.0362(8) Uani 1 1 d . . . . .
H48 H 0.9141 0.3016 1.0343 0.043 Uiso 1 1 calc R U . . .
C49 C 0.8366(2) 0.36372(13) 0.95143(19) 0.0278(6) Uani 1 1 d . . . . .
H49 H 0.7760 0.3471 0.9411 0.033 Uiso 1 1 calc R U . . .
C50 C 0.55157(19) 0.55273(11) 0.74082(17) 0.0184(5) Uani 1 1 d . . . . .
C51 C 0.5500(2) 0.56591(11) 0.81919(17) 0.0208(5) Uani 1 1 d . . . . .
H51 H 0.6079 0.5745 0.8658 0.025 Uiso 1 1 calc R U . . .
C52 C 0.4644(2) 0.56647(13) 0.82907(19) 0.0277(6) Uani 1 1 d . . . . .
H52 H 0.4636 0.5762 0.8822 0.033 Uiso 1 1 calc R U . . .
C53 C 0.3798(2) 0.55289(15) 0.7620(2) 0.0338(7) Uani 1 1 d . . . . .
H53 H 0.3215 0.5523 0.7695 0.041 Uiso 1 1 calc R U . . .
C54 C 0.3804(2) 0.54031(15) 0.6843(2) 0.0340(7) Uani 1 1 d . . . . .
H54 H 0.3222 0.5319 0.6380 0.041 Uiso 1 1 calc R U . . .
C55 C 0.4663(2) 0.53996(13) 0.67368(18) 0.0244(6) Uani 1 1 d . . . . .
H55 H 0.4664 0.5309 0.6201 0.029 Uiso 1 1 calc R U . . .
C56 C 0.69500(18) 0.63152(11) 0.74206(17) 0.0182(5) Uani 1 1 d . . . . .
C57 C 0.7279(2) 0.65759(12) 0.82115(18) 0.0222(6) Uani 1 1 d . . . . .
H57 H 0.7409 0.6343 0.8699 0.027 Uiso 1 1 calc R U . . .
C58 C 0.7420(2) 0.71728(12) 0.82938(19) 0.0262(6) Uani 1 1 d . . . . .
H58 H 0.7646 0.7347 0.8837 0.031 Uiso 1 1 calc R U . . .
C59 C 0.7231(2) 0.75167(13) 0.7588(2) 0.0292(7) Uani 1 1 d . . . . .
H59 H 0.7316 0.7927 0.7646 0.035 Uiso 1 1 calc R U . . .
C60 C 0.6920(2) 0.72627(13) 0.6800(2) 0.0296(7) Uani 1 1 d . . . . .
H60 H 0.6798 0.7498 0.6316 0.036 Uiso 1 1 calc R U . . .
C61 C 0.6785(2) 0.66624(12) 0.67139(18) 0.0249(6) Uani 1 1 d . . . . .
H61 H 0.6580 0.6489 0.6172 0.030 Uiso 1 1 calc R U . . .
B1 B 0.2694(3) 0.13704(17) 0.4554(2) 0.0340(8) Uani 1 1 d . . . . .
F1 F 0.36597(16) 0.13883(12) 0.50195(16) 0.0642(7) Uani 1 1 d . . . . .
F2 F 0.23365(18) 0.09070(10) 0.48591(16) 0.0586(6) Uani 1 1 d . . . . .
F3 F 0.2497(2) 0.12959(12) 0.37149(14) 0.0688(7) Uani 1 1 d . . . . .
F4 F 0.22965(18) 0.18822(10) 0.46851(14) 0.0598(6) Uani 1 1 d . . . . .
C1C C 1.0912(4) 0.6517(4) 0.6373(5) 0.103(3) Uiso 0.760(3) 1 d D . P A 1
H1C1 H 1.0863 0.6817 0.6766 0.124 Uiso 0.760(3) 1 calc R U P A 1
H1C2 H 1.1038 0.6137 0.6666 0.124 Uiso 0.760(3) 1 calc R U P A 1
Cl1 Cl 0.98479(14) 0.64855(11) 0.54806(15) 0.1028(8) Uani 0.760(3) 1 d D U P A 1
Cl2 Cl 1.18370(13) 0.66900(10) 0.60712(14) 0.0988(8) Uani 0.760(3) 1 d D U P A 1
C1C' C 1.0833(16) 0.6891(10) 0.6394(7) 0.103(3) Uiso 0.240(3) 1 d D . P A 2
H1C3 H 1.0255 0.6872 0.6521 0.124 Uiso 0.240(3) 1 calc R U P A 2
H1C4 H 1.1047 0.7301 0.6440 0.124 Uiso 0.240(3) 1 calc R U P A 2
Cl1' Cl 1.0594(7) 0.6625(5) 0.5404(6) 0.155(3) Uani 0.240(3) 1 d D U P A 2
Cl2' Cl 1.1728(6) 0.6456(5) 0.7084(6) 0.156(3) Uani 0.240(3) 1 d D U P A 2

loop_
_atom_site_aniso_label
_atom_site_aniso_U_11
_atom_site_aniso_U_22
_atom_site_aniso_U_33
_atom_site_aniso_U_23
_atom_site_aniso_U_13
_atom_site_aniso_U_12
Cu1 0.01723(16) 0.01646(15) 0.01583(16) -0.00155(12) 0.00586(12) 0.00046(13)
Cu2 0.01649(16) 0.01653(15) 0.01505(16) 0.00082(12) 0.00595(13) -0.00112(12)
P1 0.0192(3) 0.0188(3) 0.0201(3) -0.0034(3) 0.0083(3) 0.0009(3)
P2 0.0175(3) 0.0222(3) 0.0187(3) 0.0004(3) 0.0087(3) -0.0015(3)
P3 0.0166(3) 0.0148(3) 0.0139(3) 0.0009(2) 0.0057(3) 0.0007(3)
P4 0.0162(3) 0.0137(3) 0.0152(3) -0.0003(2) 0.0057(3) -0.0007(3)
N1 0.0183(11) 0.0134(10) 0.0173(11) 0.0018(8) 0.0075(9) 0.0004(9)
N2 0.0188(11) 0.0177(11) 0.0141(10) -0.0012(9) 0.0065(9) -0.0019(9)
N3 0.0186(11) 0.0169(10) 0.0168(11) -0.0002(9) 0.0056(9) -0.0029(9)
N4 0.0218(12) 0.0170(11) 0.0200(11) 0.0007(9) 0.0079(10) -0.0035(9)
C5 0.0183(13) 0.0171(12) 0.0174(13) -0.0008(10) 0.0084(10) -0.0012(10)
C6 0.0219(14) 0.0174(12) 0.0217(14) -0.0005(10) 0.0108(11) -0.0004(11)
C7 0.0254(15) 0.0217(14) 0.0357(17) 0.0027(13) 0.0083(13) -0.0048(12)
C8 0.0395(19) 0.0198(15) 0.055(2) 0.0098(15) 0.0165(17) -0.0060(14)
C9 0.0421(19) 0.0234(15) 0.043(2) 0.0129(14) 0.0131(16) 0.0002(14)
C10 0.0363(17) 0.0232(14) 0.0252(15) 0.0058(12) 0.0080(13) 0.0028(13)
N11 0.0252(12) 0.0159(11) 0.0219(12) 0.0008(9) 0.0092(10) 0.0013(9)
C12 0.0283(15) 0.0250(14) 0.0217(14) -0.0015(11) 0.0139(12) 0.0011(12)
C13 0.0213(14) 0.0199(13) 0.0300(15) -0.0049(12) 0.0098(12) 0.0015(11)
C14 0.0315(17) 0.0394(18) 0.0296(17) -0.0001(14) 0.0115(14) 0.0140(14)
C15 0.043(2) 0.065(3) 0.0317(19) 0.0001(18) 0.0060(16) 0.0236(19)
C16 0.0290(18) 0.060(2) 0.049(2) -0.0062(19) 0.0027(16) 0.0228(18)
C17 0.0250(16) 0.047(2) 0.050(2) -0.0170(17) 0.0136(15) 0.0078(15)
C18 0.0289(16) 0.0344(17) 0.0319(17) -0.0084(14) 0.0114(14) 0.0050(14)
C19 0.0249(15) 0.0293(15) 0.0312(16) -0.0140(13) 0.0148(13) -0.0026(12)
C20 0.0284(16) 0.053(2) 0.0289(17) -0.0182(15) 0.0139(14) -0.0028(15)
C21 0.035(2) 0.095(4) 0.046(2) -0.044(2) 0.0151(18) -0.010(2)
C22 0.043(2) 0.081(4) 0.101(4) -0.073(3) 0.026(3) -0.021(2)
C23 0.054(3) 0.037(2) 0.117(4) -0.042(2) 0.046(3) -0.016(2)
C24 0.0349(19) 0.0297(17) 0.067(3) -0.0185(17) 0.0229(18) -0.0040(15)
C25 0.0189(13) 0.0316(15) 0.0218(14) -0.0019(12) 0.0107(11) -0.0052(12)
C26 0.0237(15) 0.0342(16) 0.0261(15) 0.0040(13) 0.0086(12) -0.0040(13)
C27 0.0250(16) 0.050(2) 0.0303(17) 0.0075(15) 0.0059(14) -0.0055(15)
C28 0.0308(18) 0.055(2) 0.0300(18) -0.0077(16) 0.0057(14) -0.0168(17)
C29 0.0389(19) 0.0386(19) 0.042(2) -0.0153(16) 0.0133(16) -0.0144(16)
C30 0.0268(16) 0.0316(16) 0.0361(18) -0.0044(14) 0.0113(14) -0.0028(13)
C31 0.0196(14) 0.0355(16) 0.0249(15) 0.0047(12) 0.0117(12) -0.0060(12)
C32 0.0301(17) 0.0415(18) 0.0357(18) 0.0019(15) 0.0200(15) -0.0031(14)
C33 0.040(2) 0.061(2) 0.040(2) 0.0022(18) 0.0281(17) -0.0073(18)
C34 0.051(2) 0.087(3) 0.047(2) 0.027(2) 0.031(2) -0.003(2)
C35 0.057(3) 0.082(3) 0.085(3) 0.055(3) 0.050(3) 0.025(2)
C36 0.044(2) 0.054(2) 0.061(3) 0.027(2) 0.037(2) 0.0149(18)
C37 0.0188(13) 0.0152(12) 0.0172(13) 0.0011(10) 0.0064(11) 0.0007(10)
C38 0.0235(13) 0.0136(12) 0.0215(13) 0.0035(10) 0.0131(11) 0.0038(10)
C39 0.0293(15) 0.0223(14) 0.0198(14) 0.0019(11) 0.0106(12) 0.0035(12)
C40 0.0441(19) 0.0310(16) 0.0232(15) 0.0017(13) 0.0201(14) 0.0048(14)
C41 0.0402(18) 0.0293(16) 0.0435(19) 0.0052(14) 0.0316(16) 0.0024(14)
C42 0.0269(15) 0.0251(15) 0.0407(18) 0.0003(13) 0.0196(14) -0.0017(13)
C43 0.0256(14) 0.0195(13) 0.0228(14) -0.0005(11) 0.0129(12) 0.0008(11)
C44 0.0210(13) 0.0207(13) 0.0134(12) -0.0014(10) 0.0054(10) 0.0046(11)
C45 0.0235(14) 0.0263(14) 0.0235(14) -0.0011(12) 0.0053(12) -0.0013(12)
C46 0.0215(15) 0.0412(18) 0.0322(17) -0.0014(14) 0.0014(13) 0.0013(14)
C47 0.0288(17) 0.0442(19) 0.0287(17) 0.0044(15) -0.0021(14) 0.0147(15)
C48 0.0359(18) 0.0317(17) 0.0319(17) 0.0128(14) 0.0038(14) 0.0092(14)
C49 0.0261(15) 0.0269(15) 0.0273(15) 0.0065(12) 0.0071(12) 0.0016(12)
C50 0.0198(13) 0.0143(12) 0.0217(13) 0.0036(10) 0.0090(11) 0.0029(10)
C51 0.0253(14) 0.0173(13) 0.0202(13) 0.0010(10) 0.0094(11) -0.0003(11)
C52 0.0331(16) 0.0288(15) 0.0276(15) 0.0047(13) 0.0190(13) 0.0054(13)
C53 0.0246(16) 0.0426(19) 0.0401(19) 0.0064(15) 0.0192(14) 0.0035(14)
C54 0.0201(15) 0.0471(19) 0.0319(17) -0.0005(15) 0.0073(13) -0.0018(14)
C55 0.0236(14) 0.0281(15) 0.0215(14) 0.0003(12) 0.0090(12) 0.0015(12)
C56 0.0157(12) 0.0150(12) 0.0239(14) -0.0026(10) 0.0077(11) -0.0020(10)
C57 0.0230(14) 0.0213(13) 0.0225(14) -0.0010(11) 0.0093(12) -0.0021(11)
C58 0.0268(15) 0.0229(14) 0.0294(16) -0.0080(12) 0.0118(13) -0.0037(12)
C59 0.0266(15) 0.0174(13) 0.0411(18) -0.0048(13) 0.0107(14) -0.0052(12)
C60 0.0314(16) 0.0203(14) 0.0320(16) 0.0057(12) 0.0071(13) -0.0054(12)
C61 0.0275(15) 0.0234(14) 0.0194(14) -0.0001(11) 0.0046(12) -0.0058(12)
B1 0.035(2) 0.039(2) 0.0278(18) 0.0082(16) 0.0127(16) 0.0080(17)
F1 0.0326(12) 0.0946(19) 0.0633(16) -0.0093(14) 0.0169(11) 0.0011(12)
F2 0.0650(15) 0.0514(13) 0.0682(16) 0.0071(12) 0.0358(13) -0.0087(12)
F3 0.102(2) 0.0699(16) 0.0328(12) 0.0036(11) 0.0251(13) 0.0175(15)
F4 0.0733(16) 0.0526(14) 0.0446(13) 0.0043(11) 0.0140(12) 0.0303(12)
Cl1 0.0573(11) 0.1363(18) 0.1120(16) -0.0464(14) 0.0305(10) -0.0347(11)
Cl2 0.0653(11) 0.1144(16) 0.1058(16) -0.0629(13) 0.0225(10) -0.0121(11)
Cl1' 0.132(5) 0.177(5) 0.148(5) -0.017(5) 0.046(4) -0.038(5)
Cl2' 0.092(4) 0.150(5) 0.183(5) -0.010(5) 0.008(4) -0.017(4)

loop_
_atom_type_symbol
_atom_type_description
_atom_type_scat_dispersion_real
_atom_type_scat_dispersion_imag
_atom_type_scat_source
C C 0.0033 0.0016 'International Tables Vol C Tables 4.2.6.8 and 6.1.1.4'
H H 0.0000 0.0000 'International Tables Vol C Tables 4.2.6.8 and 6.1.1.4'
B B 0.0013 0.0007 'International Tables Vol C Tables 4.2.6.8 and 6.1.1.4'
N N 0.0061 0.0033 'International Tables Vol C Tables 4.2.6.8 and 6.1.1.4'
F F 0.0171 0.0103 'International Tables Vol C Tables 4.2.6.8 and 6.1.1.4'
P P 0.1023 0.0942 'International Tables Vol C Tables 4.2.6.8 and 6.1.1.4'
Cl Cl 0.1484 0.1585 'International Tables Vol C Tables 4.2.6.8 and 6.1.1.4'
Cu Cu 0.3201 1.2651 'International Tables Vol C Tables 4.2.6.8 and 6.1.1.4'

loop_
_geom_angle_atom_site_label_1
_geom_angle_atom_site_label_2
_geom_angle_atom_site_label_3
_geom_angle
_geom_angle_site_symmetry_1
_geom_angle_site_symmetry_3
N1 Cu1 N11 78.69(9) . .
N1 Cu1 P3 117.10(6) . .
N11 Cu1 P3 114.46(6) . .
N1 Cu1 P1 99.07(6) . .
N11 Cu1 P1 101.52(6) . .
P3 Cu1 P1 132.43(3) . .
N3 Cu2 N2 87.38(8) 3_666 .
N3 Cu2 P2 118.66(6) 3_666 .
N2 Cu2 P2 113.74(6) . .
N3 Cu2 P4 111.88(6) 3_666 .
N2 Cu2 P4 107.75(6) . .
P2 Cu2 P4 114.12(3) . .
C13 P1 C19 104.08(13) . .
C13 P1 C12 104.25(13) . .
C19 P1 C12 101.78(14) . .
C13 P1 Cu1 118.85(10) . .
C19 P1 Cu1 107.07(9) . .
C12 P1 Cu1 118.62(9) . .
C25 P2 C31 102.21(13) . .
C25 P2 C12 104.28(14) . .
C31 P2 C12 99.97(13) . .
C25 P2 Cu2 113.37(9) . .
C31 P2 Cu2 115.43(10) . .
C12 P2 Cu2 119.33(10) . .
C38 P3 C44 102.84(12) . .
C38 P3 C37 103.59(12) . .
C44 P3 C37 104.71(12) . .
C38 P3 Cu1 114.74(9) . .
C44 P3 Cu1 112.10(9) . .
C37 P3 Cu1 117.33(9) . .
C50 P4 C56 101.19(12) . .
C50 P4 C37 104.59(12) . .
C56 P4 C37 101.73(12) . .
C50 P4 Cu2 113.75(9) . .
C56 P4 Cu2 115.37(9) . .
C37 P4 Cu2 118.09(9) . .
N2 N1 C5 106.4(2) . .
N2 N1 Cu1 137.59(17) . .
C5 N1 Cu1 115.60(17) . .
N1 N2 N3 107.9(2) . .
N1 N2 Cu2 106.50(15) . .
N3 N2 Cu2 145.61(17) . .
N2 N3 N4 110.0(2) . .
N2 N3 Cu2 126.91(17) . 3_666
N4 N3 Cu2 123.00(17) . 3_666
C5 N4 N3 104.3(2) . .
N4 C5 N1 111.5(2) . .
N4 C5 C6 129.2(2) . .
N1 C5 C6 119.3(2) . .
N11 C6 C7 123.3(3) . .
N11 C6 C5 113.4(2) . .
C7 C6 C5 123.3(3) . .
C8 C7 C6 118.0(3) . .
C8 C7 H7 121.0 . .
C6 C7 H7 121.0 . .
C9 C8 C7 119.4(3) . .
C9 C8 H8 120.3 . .
C7 C8 H8 120.3 . .
C8 C9 C10 119.2(3) . .
C8 C9 H9 120.4 . .
C10 C9 H9 120.4 . .
N11 C10 C9 122.9(3) . .
N11 C10 H10 118.6 . .
C9 C10 H10 118.6 . .
C10 N11 C6 117.2(2) . .
C10 N11 Cu1 129.8(2) . .
C6 N11 Cu1 112.62(17) . .
P2 C12 P1 117.20(14) . .
P2 C12 H12A 108.0 . .
P1 C12 H12A 108.0 . .
P2 C12 H12B 108.0 . .
P1 C12 H12B 108.0 . .
H12A C12 H12B 107.2 . .
C14 C13 C18 118.9(3) . .
C14 C13 P1 118.8(2) . .
C18 C13 P1 122.3(2) . .
C13 C14 C15 120.6(3) . .
C13 C14 H14 119.7 . .
C15 C14 H14 119.7 . .
C16 C15 C14 120.2(3) . .
C16 C15 H15 119.9 . .
C14 C15 H15 119.9 . .
C15 C16 C17 119.9(3) . .
C15 C16 H16 120.1 . .
C17 C16 H16 120.1 . .
C16 C17 C18 120.3(3) . .
C16 C17 H17 119.9 . .
C18 C17 H17 119.9 . .
C17 C18 C13 120.1(3) . .
C17 C18 H18 120.0 . .
C13 C18 H18 120.0 . .
C24 C19 C20 118.6(3) . .
C24 C19 P1 120.7(3) . .
C20 C19 P1 119.9(2) . .
C21 C20 C19 120.7(4) . .
C21 C20 H20 119.7 . .
C19 C20 H20 119.7 . .
C22 C21 C20 120.0(4) . .
C22 C21 H21 120.0 . .
C20 C21 H21 120.0 . .
C23 C22 C21 120.1(4) . .
C23 C22 H22 119.9 . .
C21 C22 H22 119.9 . .
C22 C23 C24 120.6(4) . .
C22 C23 H23 119.7 . .
C24 C23 H23 119.7 . .
C19 C24 C23 119.8(4) . .
C19 C24 H24 120.1 . .
C23 C24 H24 120.1 . .
C26 C25 C30 118.7(3) . .
C26 C25 P2 124.1(2) . .
C30 C25 P2 117.2(2) . .
C25 C26 C27 120.7(3) . .
C25 C26 H26 119.6 . .
C27 C26 H26 119.6 . .
C28 C27 C26 119.8(3) . .
C28 C27 H27 120.1 . .
C26 C27 H27 120.1 . .
C27 C28 C29 120.1(3) . .
C27 C28 H28 120.0 . .
C29 C28 H28 120.0 . .
C28 C29 C30 120.3(3) . .
C28 C29 H29 119.9 . .
C30 C29 H29 119.9 . .
C29 C30 C25 120.5(3) . .
C29 C30 H30 119.8 . .
C25 C30 H30 119.8 . .
C36 C31 C32 118.7(3) . .
C36 C31 P2 117.8(2) . .
C32 C31 P2 123.4(2) . .
C31 C32 C33 120.4(3) . .
C31 C32 H32 119.8 . .
C33 C32 H32 119.8 . .
C34 C33 C32 120.7(3) . .
C34 C33 H33 119.6 . .
C32 C33 H33 119.6 . .
C33 C34 C35 119.1(3) . .
C33 C34 H34 120.4 . .
C35 C34 H34 120.4 . .
C34 C35 C36 120.3(4) . .
C34 C35 H35 119.8 . .
C36 C35 H35 119.8 . .
C31 C36 C35 120.6(3) . .
C31 C36 H36 119.7 . .
C35 C36 H36 119.7 . .
P3 C37 P4 113.78(14) . .
P3 C37 H37A 108.8 . .
P4 C37 H37A 108.8 . .
P3 C37 H37B 108.8 . .
P4 C37 H37B 108.8 . .
H37A C37 H37B 107.7 . .
C43 C38 C39 120.0(2) . .
C43 C38 P3 119.5(2) . .
C39 C38 P3 120.5(2) . .
C40 C39 C38 119.5(3) . .
C40 C39 H39 120.3 . .
C38 C39 H39 120.3 . .
C41 C40 C39 120.4(3) . .
C41 C40 H40 119.8 . .
C39 C40 H40 119.8 . .
C42 C41 C40 120.1(3) . .
C42 C41 H41 119.9 . .
C40 C41 H41 119.9 . .
C41 C42 C43 120.0(3) . .
C41 C42 H42 120.0 . .
C43 C42 H42 120.0 . .
C38 C43 C42 120.0(3) . .
C38 C43 H43 120.0 . .
C42 C43 H43 120.0 . .
C45 C44 C49 118.5(3) . .
C45 C44 P3 123.4(2) . .
C49 C44 P3 117.4(2) . .
C44 C45 C46 120.9(3) . .
C44 C45 H45 119.6 . .
C46 C45 H45 119.6 . .
C47 C46 C45 120.0(3) . .
C47 C46 H46 120.0 . .
C45 C46 H46 120.0 . .
C46 C47 C48 120.2(3) . .
C46 C47 H47 119.9 . .
C48 C47 H47 119.9 . .
C49 C48 C47 119.7(3) . .
C49 C48 H48 120.1 . .
C47 C48 H48 120.1 . .
C48 C49 C44 120.8(3) . .
C48 C49 H49 119.6 . .
C44 C49 H49 119.6 . .
C55 C50 C51 119.0(3) . .
C55 C50 P4 119.0(2) . .
C51 C50 P4 122.0(2) . .
C52 C51 C50 120.2(3) . .
C52 C51 H51 119.9 . .
C50 C51 H51 119.9 . .
C51 C52 C53 120.4(3) . .
C51 C52 H52 119.8 . .
C53 C52 H52 119.8 . .
C54 C53 C52 119.9(3) . .
C54 C53 H53 120.0 . .
C52 C53 H53 120.0 . .
C53 C54 C55 120.1(3) . .
C53 C54 H54 120.0 . .
C55 C54 H54 120.0 . .
C50 C55 C54 120.4(3) . .
C50 C55 H55 119.8 . .
C54 C55 H55 119.8 . .
C57 C56 C61 118.9(2) . .
C57 C56 P4 123.8(2) . .
C61 C56 P4 117.1(2) . .
C58 C57 C56 120.5(3) . .
C58 C57 H57 119.8 . .
C56 C57 H57 119.8 . .
C59 C58 C57 120.3(3) . .
C59 C58 H58 119.9 . .
C57 C58 H58 119.9 . .
C60 C59 C58 119.9(3) . .
C60 C59 H59 120.1 . .
C58 C59 H59 120.1 . .
C59 C60 C61 120.1(3) . .
C59 C60 H60 120.0 . .
C61 C60 H60 120.0 . .
C60 C61 C56 120.3(3) . .
C60 C61 H61 119.9 . .
C56 C61 H61 119.9 . .
F3 B1 F1 111.0(3) . .
F3 B1 F4 110.7(3) . .
F1 B1 F4 108.5(3) . .
F3 B1 F2 110.6(3) . .
F1 B1 F2 107.0(3) . .
F4 B1 F2 108.9(3) . .
Cl2 C1C Cl1 109.1(4) . .
Cl2 C1C H1C1 109.9 . .
Cl1 C1C H1C1 109.9 . .
Cl2 C1C H1C2 109.9 . .
Cl1 C1C H1C2 109.9 . .
H1C1 C1C H1C2 108.3 . .
Cl1' C1C' Cl2' 106.2(8) . .
Cl1' C1C' H1C3 110.5 . .
Cl2' C1C' H1C3 110.5 . .
Cl1' C1C' H1C4 110.5 . .
Cl2' C1C' H1C4 110.5 . .
H1C3 C1C' H1C4 108.7 . .

loop_
_geom_bond_atom_site_label_1
_geom_bond_atom_site_label_2
_geom_bond_distance
_geom_bond_site_symmetry_2
Cu1 N1 2.007(2) .
Cu1 N11 2.169(2) .
Cu1 P3 2.1946(8) .
Cu1 P1 2.2354(8) .
Cu2 N3 2.058(2) 3_666
Cu2 N2 2.204(2) .
Cu2 P2 2.2940(8) .
Cu2 P4 2.3037(8) .
P1 C13 1.815(3) .
P1 C19 1.824(3) .
P1 C12 1.853(3) .
P2 C25 1.834(3) .
P2 C31 1.841(3) .
P2 C12 1.842(3) .
P3 C38 1.820(3) .
P3 C44 1.822(3) .
P3 C37 1.846(3) .
P4 C50 1.827(3) .
P4 C56 1.840(3) .
P4 C37 1.850(3) .
N1 N2 1.326(3) .
N1 C5 1.336(3) .
N2 N3 1.332(3) .
N3 N4 1.349(3) .
N3 Cu2 2.058(2) 3_666
N4 C5 1.326(3) .
C5 C6 1.458(4) .
C6 N11 1.354(4) .
C6 C7 1.383(4) .
C7 C8 1.380(4) .
C7 H7 0.9500 .
C8 C9 1.370(5) .
C8 H8 0.9500 .
C9 C10 1.384(4) .
C9 H9 0.9500 .
C10 N11 1.331(4) .
C10 H10 0.9500 .
C12 H12A 0.9900 .
C12 H12B 0.9900 .
C13 C14 1.383(4) .
C13 C18 1.393(4) .
C14 C15 1.384(5) .
C14 H14 0.9500 .
C15 C16 1.371(5) .
C15 H15 0.9500 .
C16 C17 1.381(5) .
C16 H16 0.9500 .
C17 C18 1.383(5) .
C17 H17 0.9500 .
C18 H18 0.9500 .
C19 C24 1.391(5) .
C19 C20 1.398(5) .
C20 C21 1.388(5) .
C20 H20 0.9500 .
C21 C22 1.372(7) .
C21 H21 0.9500 .
C22 C23 1.371(7) .
C22 H22 0.9500 .
C23 C24 1.396(5) .
C23 H23 0.9500 .
C24 H24 0.9500 .
C25 C26 1.391(4) .
C25 C30 1.393(4) .
C26 C27 1.396(4) .
C26 H26 0.9500 .
C27 C28 1.377(5) .
C27 H27 0.9500 .
C28 C29 1.384(5) .
C28 H28 0.9500 .
C29 C30 1.386(5) .
C29 H29 0.9500 .
C30 H30 0.9500 .
C31 C36 1.382(5) .
C31 C32 1.386(4) .
C32 C33 1.393(5) .
C32 H32 0.9500 .
C33 C34 1.371(6) .
C33 H33 0.9500 .
C34 C35 1.385(6) .
C34 H34 0.9500 .
C35 C36 1.394(5) .
C35 H35 0.9500 .
C36 H36 0.9500 .
C37 H37A 0.9900 .
C37 H37B 0.9900 .
C38 C43 1.388(4) .
C38 C39 1.399(4) .
C39 C40 1.386(4) .
C39 H39 0.9500 .
C40 C41 1.385(5) .
C40 H40 0.9500 .
C41 C42 1.385(4) .
C41 H41 0.9500 .
C42 C43 1.390(4) .
C42 H42 0.9500 .
C43 H43 0.9500 .
C44 C45 1.383(4) .
C44 C49 1.399(4) .
C45 C46 1.394(4) .
C45 H45 0.9500 .
C46 C47 1.372(5) .
C46 H46 0.9500 .
C47 C48 1.391(5) .
C47 H47 0.9500 .
C48 C49 1.384(4) .
C48 H48 0.9500 .
C49 H49 0.9500 .
C50 C55 1.388(4) .
C50 C51 1.398(4) .
C51 C52 1.383(4) .
C51 H51 0.9500 .
C52 C53 1.386(5) .
C52 H52 0.9500 .
C53 C54 1.377(5) .
C53 H53 0.9500 .
C54 C55 1.394(4) .
C54 H54 0.9500 .
C55 H55 0.9500 .
C56 C57 1.392(4) .
C56 C61 1.396(4) .
C57 C58 1.386(4) .
C57 H57 0.9500 .
C58 C59 1.385(4) .
C58 H58 0.9500 .
C59 C60 1.382(4) .
C59 H59 0.9500 .
C60 C61 1.393(4) .
C60 H60 0.9500 .
C61 H61 0.9500 .
B1 F3 1.370(4) .
B1 F1 1.371(4) .
B1 F4 1.383(4) .
B1 F2 1.393(4) .
C1C Cl2 1.735(6) .
C1C Cl1 1.741(6) .
C1C H1C1 0.9900 .
C1C H1C2 0.9900 .
C1C' Cl1' 1.717(8) .
C1C' Cl2' 1.730(9) .
C1C' H1C3 0.9900 .
C1C' H1C4 0.9900 .

loop_
_geom_hbond_atom_site_label_D
_geom_hbond_atom_site_label_H
_geom_hbond_atom_site_label_A
_geom_hbond_distance_DH
_geom_hbond_distance_HA
_geom_hbond_distance_DA
_geom_hbond_angle_DHA
_geom_hbond_site_symmetry_A
C10 H10 Cl2 0.95 2.86 3.561(4) 131.7 2_746
C12 H12B Cl2 0.99 2.96 3.660(3) 128.4 3_766
C18 H18 Cl1' 0.95 2.53 3.381(11) 149.9 3_766
C36 H36 N4 0.95 2.37 3.218(4) 149.0 3_666
C51 H51 F1 0.95 2.62 3.297(4) 128.7 2_656
C55 H55 N2 0.95 2.59 3.343(4) 136.3 .
C57 H57 F2 0.95 2.57 3.505(4) 168.0 2_656
C61 H61 N4 0.95 2.36 3.284(4) 164.3 3_666

loop_
_geom_torsion_atom_site_label_1
_geom_torsion_atom_site_label_2
_geom_torsion_atom_site_label_3
_geom_torsion_atom_site_label_4
_geom_torsion
_geom_torsion_site_symmetry_1
_geom_torsion_site_symmetry_4
C5 N1 N2 N3 1.4(3) . .
Cu1 N1 N2 N3 172.92(19) . .
C5 N1 N2 Cu2 -178.56(16) . .
Cu1 N1 N2 Cu2 -7.0(3) . .
N1 N2 N3 N4 -1.0(3) . .
Cu2 N2 N3 N4 178.9(2) . .
N1 N2 N3 Cu2 175.00(16) . 3_666
Cu2 N2 N3 Cu2 -5.1(4) . 3_666
N2 N3 N4 C5 0.2(3) . .
Cu2 N3 N4 C5 -175.99(17) 3_666 .
N3 N4 C5 N1 0.7(3) . .
N3 N4 C5 C6 -177.6(3) . .
N2 N1 C5 N4 -1.3(3) . .
Cu1 N1 C5 N4 -175.00(17) . .
N2 N1 C5 C6 177.2(2) . .
Cu1 N1 C5 C6 3.5(3) . .
N4 C5 C6 N11 -179.9(3) . .
N1 C5 C6 N11 1.9(4) . .
N4 C5 C6 C7 1.3(5) . .
N1 C5 C6 C7 -176.8(3) . .
N11 C6 C7 C8 0.5(5) . .
C5 C6 C7 C8 179.1(3) . .
C6 C7 C8 C9 -0.2(5) . .
C7 C8 C9 C10 0.1(5) . .
C8 C9 C10 N11 -0.4(5) . .
C9 C10 N11 C6 0.7(4) . .
C9 C10 N11 Cu1 -171.7(2) . .
C7 C6 N11 C10 -0.7(4) . .
C5 C6 N11 C10 -179.5(2) . .
C7 C6 N11 Cu1 172.9(2) . .
C5 C6 N11 Cu1 -5.9(3) . .
C25 P2 C12 P1 79.35(18) . .
C31 P2 C12 P1 -175.20(17) . .
Cu2 P2 C12 P1 -48.4(2) . .
C13 P1 C12 P2 -120.27(17) . .
C19 P1 C12 P2 131.70(17) . .
Cu1 P1 C12 P2 14.6(2) . .
C19 P1 C13 C14 -126.1(3) . .
C12 P1 C13 C14 127.6(3) . .
Cu1 P1 C13 C14 -7.2(3) . .
C19 P1 C13 C18 55.2(3) . .
C12 P1 C13 C18 -51.2(3) . .
Cu1 P1 C13 C18 174.1(2) . .
C18 C13 C14 C15 0.6(5) . .
P1 C13 C14 C15 -178.2(3) . .
C13 C14 C15 C16 -1.1(6) . .
C14 C15 C16 C17 0.7(7) . .
C15 C16 C17 C18 0.4(6) . .
C16 C17 C18 C13 -0.9(5) . .
C14 C13 C18 C17 0.4(5) . .
P1 C13 C18 C17 179.2(3) . .
C13 P1 C19 C24 34.6(3) . .
C12 P1 C19 C24 142.7(3) . .
Cu1 P1 C19 C24 -92.1(3) . .
C13 P1 C19 C20 -155.4(2) . .
C12 P1 C19 C20 -47.2(3) . .
Cu1 P1 C19 C20 78.0(2) . .
C24 C19 C20 C21 -0.1(5) . .
P1 C19 C20 C21 -170.4(3) . .
C19 C20 C21 C22 0.5(5) . .
C20 C21 C22 C23 -0.9(7) . .
C21 C22 C23 C24 1.0(7) . .
C20 C19 C24 C23 0.1(5) . .
P1 C19 C24 C23 170.4(3) . .
C22 C23 C24 C19 -0.6(6) . .
C31 P2 C25 C26 -106.2(3) . .
C12 P2 C25 C26 -2.5(3) . .
Cu2 P2 C25 C26 128.9(2) . .
C31 P2 C25 C30 73.8(3) . .
C12 P2 C25 C30 177.6(2) . .
Cu2 P2 C25 C30 -51.1(2) . .
C30 C25 C26 C27 0.1(4) . .
P2 C25 C26 C27 -179.9(2) . .
C25 C26 C27 C28 0.3(5) . .
C26 C27 C28 C29 -0.7(5) . .
C27 C28 C29 C30 0.6(5) . .
C28 C29 C30 C25 -0.2(5) . .
C26 C25 C30 C29 -0.2(5) . .
P2 C25 C30 C29 179.8(3) . .
C25 P2 C31 C36 -102.5(3) . .
C12 P2 C31 C36 150.4(3) . .
Cu2 P2 C31 C36 21.0(3) . .
C25 P2 C31 C32 80.8(3) . .
C12 P2 C31 C32 -26.3(3) . .
Cu2 P2 C31 C32 -155.7(2) . .
C36 C31 C32 C33 -2.0(5) . .
P2 C31 C32 C33 174.7(3) . .
C31 C32 C33 C34 0.2(6) . .
C32 C33 C34 C35 1.6(7) . .
C33 C34 C35 C36 -1.5(7) . .
C32 C31 C36 C35 2.0(6) . .
P2 C31 C36 C35 -174.8(4) . .
C34 C35 C36 C31 -0.3(7) . .
C38 P3 C37 P4 -84.05(16) . .
C44 P3 C37 P4 168.50(14) . .
Cu1 P3 C37 P4 43.51(16) . .
C50 P4 C37 P3 69.29(16) . .
C56 P4 C37 P3 174.29(14) . .
Cu2 P4 C37 P3 -58.35(16) . .
C44 P3 C38 C43 -137.0(2) . .
C37 P3 C38 C43 114.1(2) . .
Cu1 P3 C38 C43 -15.0(2) . .
C44 P3 C38 C39 44.2(2) . .
C37 P3 C38 C39 -64.7(2) . .
Cu1 P3 C38 C39 166.17(19) . .
C43 C38 C39 C40 0.7(4) . .
P3 C38 C39 C40 179.5(2) . .
C38 C39 C40 C41 0.1(4) . .
C39 C40 C41 C42 -1.1(5) . .
C40 C41 C42 C43 1.3(5) . .
C39 C38 C43 C42 -0.5(4) . .
P3 C38 C43 C42 -179.3(2) . .
C41 C42 C43 C38 -0.5(4) . .
C38 P3 C44 C45 -140.4(2) . .
C37 P3 C44 C45 -32.4(3) . .
Cu1 P3 C44 C45 95.8(2) . .
C38 P3 C44 C49 49.2(2) . .
C37 P3 C44 C49 157.2(2) . .
Cu1 P3 C44 C49 -74.6(2) . .
C49 C44 C45 C46 1.2(4) . .
P3 C44 C45 C46 -169.1(2) . .
C44 C45 C46 C47 -0.7(5) . .
C45 C46 C47 C48 0.0(5) . .
C46 C47 C48 C49 0.3(5) . .
C47 C48 C49 C44 0.2(5) . .
C45 C44 C49 C48 -0.9(4) . .
P3 C44 C49 C48 169.9(2) . .
C56 P4 C50 C55 114.7(2) . .
C37 P4 C50 C55 -139.9(2) . .
Cu2 P4 C50 C55 -9.7(2) . .
C56 P4 C50 C51 -63.3(2) . .
C37 P4 C50 C51 42.1(2) . .
Cu2 P4 C50 C51 172.38(19) . .
C55 C50 C51 C52 -0.4(4) . .
P4 C50 C51 C52 177.5(2) . .
C50 C51 C52 C53 1.3(4) . .
C51 C52 C53 C54 -1.8(5) . .
C52 C53 C54 C55 1.4(5) . .
C51 C50 C55 C54 0.0(4) . .
P4 C50 C55 C54 -178.0(2) . .
C53 C54 C55 C50 -0.5(5) . .
C50 P4 C56 C57 70.8(2) . .
C37 P4 C56 C57 -36.8(3) . .
Cu2 P4 C56 C57 -165.9(2) . .
C50 P4 C56 C61 -103.9(2) . .
C37 P4 C56 C61 148.4(2) . .
Cu2 P4 C56 C61 19.3(2) . .
C61 C56 C57 C58 1.5(4) . .
P4 C56 C57 C58 -173.2(2) . .
C56 C57 C58 C59 0.2(4) . .
C57 C58 C59 C60 -1.3(5) . .
C58 C59 C60 C61 0.8(5) . .
C59 C60 C61 C56 0.9(5) . .
C57 C56 C61 C60 -2.0(4) . .
P4 C56 C61 C60 173.1(2) . .
